data_4029711
loop_
_publ_author_name
'Penger, Alexander'
'von Hahmann, Cortney N.'
'Filatov, Alexander S.'
'Welch, John T.'

_publ_section_title
;
 Diastereoselectivity in the Staudinger reaction of
 pentafluorosulfanylaldimines and ketimines.
;
_journal_name_full 'Beilstein journal of organic chemistry'
_journal_page_first 2675
_journal_page_last 2680
_journal_paper_doi 10.3762/bjoc.9.303
_journal_volume 9
_journal_year 2013
_chemical_formula_moiety 'C20 H22 F5 N O3 S'
_chemical_formula_sum 'C20 H22 F5 N O3 S'
_chemical_formula_weight 451.45
_chemical_name_systematic
; 
 (3SR,4RS)-3-(benzyloxy)-4-((1SR)-pentafluorosulfanyl-propyl)-
 -1-(4-methoxyphenyl)azetidin-2-one
;
_space_group_IT_number 2
_symmetry_cell_setting triclinic
_symmetry_Int_Tables_number 2
_symmetry_space_group_name_Hall '-P 1'
_symmetry_space_group_name_H-M 'P -1'
_atom_sites_solution_hydrogens geom
_atom_sites_solution_primary direct
_atom_sites_solution_secondary difmap
_audit_creation_method SHELXL-97
_cell_angle_alpha 93.168(13)
_cell_angle_beta 95.116(14)
_cell_angle_gamma 97.126(13)
_cell_formula_units_Z 2
_cell_length_a 6.809(7)
_cell_length_b 10.145(10)
_cell_length_c 14.616(15)
_cell_measurement_reflns_used 1663
_cell_measurement_temperature 100(2)
_cell_measurement_theta_max 24.43
_cell_measurement_theta_min 2.39
_cell_volume 995.6(17)
_computing_cell_refinement 'SAINT Ver. 6.22  (Bruker-AXS, 2003)'
_computing_data_collection 'SMART Ver. 5.622 (Bruker-AXS, 2003)'
_computing_data_reduction 'SAINT Ver. 6.22'
_computing_molecular_graphics 'SHELXTL Ver. 6.14'
_computing_publication_material 'SHELXTL Ver. 6.14'
_computing_structure_refinement 'SHELXTL Ver. 6.14'
_computing_structure_solution 'SHELXTL Ver. 6.14 (Bruker-AXS, 2003)'
_diffrn_ambient_temperature 100(2)
_diffrn_measured_fraction_theta_full 0.949
_diffrn_measured_fraction_theta_max 0.949
_diffrn_measurement_device_type 'Bruker SMART APEX CCD area-detector'
_diffrn_measurement_method '0.30\% \w scans'
_diffrn_radiation_monochromator graphite
_diffrn_radiation_source 'fine-focus sealed tube'
_diffrn_radiation_type Mo-K\a
_diffrn_radiation_wavelength 0.71073
_diffrn_reflns_av_R_equivalents 0.0721
_diffrn_reflns_av_sigmaI/netI 0.1378
_diffrn_reflns_limit_h_max 8
_diffrn_reflns_limit_h_min -8
_diffrn_reflns_limit_k_max 12
_diffrn_reflns_limit_k_min -11
_diffrn_reflns_limit_l_max 17
_diffrn_reflns_limit_l_min -17
_diffrn_reflns_number 6182
_diffrn_reflns_theta_full 25.17
_diffrn_reflns_theta_max 25.17
_diffrn_reflns_theta_min 2.03
_exptl_absorpt_coefficient_mu 0.231
_exptl_absorpt_correction_T_max 0.9817
_exptl_absorpt_correction_T_min 0.9466
_exptl_absorpt_correction_type multi-scan
_exptl_absorpt_process_details
;
SADABS  (Bruker-AXS, 2003)
;
_exptl_crystal_colour colorless
_exptl_crystal_density_diffrn 1.506
_exptl_crystal_density_method 'not measured'
_exptl_crystal_description needle
_exptl_crystal_F_000 468
_exptl_crystal_size_max 0.24
_exptl_crystal_size_mid 0.10
_exptl_crystal_size_min 0.08
_refine_diff_density_max 1.159
_refine_diff_density_min -0.956
_refine_diff_density_rms 0.180
_refine_ls_extinction_method none
_refine_ls_goodness_of_fit_ref 1.051
_refine_ls_hydrogen_treatment constr
_refine_ls_matrix_type full
_refine_ls_number_parameters 273
_refine_ls_number_reflns 3390
_refine_ls_number_restraints 414
_refine_ls_restrained_S_all 1.037
_refine_ls_R_factor_all 0.2002
_refine_ls_R_factor_gt 0.1262
_refine_ls_shift/su_max 0.000
_refine_ls_shift/su_mean 0.000
_refine_ls_structure_factor_coef Fsqd
_refine_ls_weighting_details 'calc w=1/[\s^2^(Fo^2^)+(0.0391P)^2^+17.3100P] where P=(Fo^2^+2Fc^2^)/3'
_refine_ls_weighting_scheme calc
_refine_ls_wR_factor_gt 0.2922
_refine_ls_wR_factor_ref 0.3241
_reflns_number_gt 1667
_reflns_number_total 3390
_reflns_threshold_expression I>2\s(I)
_cod_data_source_file 1860-5397-9-303-S2.cif
_cod_data_source_block 7c
_cod_depositor_comments
;
The following automatic conversions were performed:

'_symmetry_cell_setting' value 'Triclinic' changed to 'triclinic'
according to
/usr/data/users/saulius/automatic-downloads/retrospective/Beilstein/lib/dictionaries/cif_core.dic
dictionary named 'cif_core.dic' version 2.4.2 from 2011-04-26.

Automatic conversion script
Id: cif_fix_values 2281 2013-09-26 08:29:07Z andrius 
;
_cod_original_cell_volume 995.6(18)
_cod_original_sg_symbol_Hall '-P 1        '
_cod_original_sg_symbol_H-M 'P -1        '
_cod_database_code 4029711

loop_
_symmetry_equiv_pos_as_xyz
'x, y, z'
'-x, -y, -z'

loop_
_atom_site_label
_atom_site_type_symbol
_atom_site_fract_x
_atom_site_fract_y
_atom_site_fract_z
_atom_site_U_iso_or_equiv
_atom_site_adp_type
_atom_site_occupancy
_atom_site_symmetry_multiplicity
_atom_site_calc_flag
_atom_site_refinement_flags
S1 S 0.3604(4) 0.2566(3) 0.3651(2) 0.0409(8) Uani 1 1 d U
F1 F 0.3840(9) 0.3885(5) 0.3087(4) 0.0450(16) Uani 1 1 d U
F5 F 0.1792(8) 0.1934(5) 0.2915(4) 0.0397(15) Uani 1 1 d U
F2 F 0.5268(10) 0.3246(6) 0.4431(4) 0.0488(17) Uani 1 1 d U
O2 O 0.3019(10) -0.0705(7) 0.2143(5) 0.0365(17) Uani 1 1 d U
F4 F 0.3225(10) 0.1316(6) 0.4250(4) 0.0499(17) Uani 1 1 d U
F3 F 0.2022(10) 0.3224(6) 0.4194(5) 0.0506(18) Uani 1 1 d U
O4 O 1.3133(11) 0.4685(7) 0.0590(5) 0.0416(19) Uani 1 1 d U
O1 O 0.6361(11) -0.0751(7) 0.0731(5) 0.0413(18) Uani 1 1 d U
C2 C 1.1370(15) 0.3998(10) 0.0804(7) 0.034(2) Uani 1 1 d U
N1 N 0.6408(12) 0.1431(8) 0.1433(6) 0.0323(19) Uani 1 1 d U
C5 C 0.8106(15) 0.2279(10) 0.1188(7) 0.033(2) Uani 1 1 d U
C12 C 0.0294(16) -0.2133(10) 0.2648(7) 0.034(2) Uani 1 1 d U
C17 C -0.1752(17) -0.2551(10) 0.2639(8) 0.040(2) Uani 1 1 d U
H17 H -0.2689 -0.2152 0.2261 0.048 Uiso 1 1 calc R
C6 C 0.9455(15) 0.1810(10) 0.0666(7) 0.035(2) Uani 1 1 d U
H6 H 0.9265 0.0901 0.0442 0.042 Uiso 1 1 calc R
C9 C 0.4807(15) 0.1684(10) 0.1989(7) 0.031(2) Uani 1 1 d U
H9 H 0.4106 0.2433 0.1767 0.038 Uiso 1 1 calc R
C10 C 0.3728(16) 0.0274(10) 0.1557(7) 0.034(2) Uani 1 1 d U
H10 H 0.2670 0.0391 0.1059 0.041 Uiso 1 1 calc R
C7 C 1.1121(16) 0.2646(10) 0.0453(7) 0.034(2) Uani 1 1 d U
H7 H 1.2061 0.2320 0.0085 0.041 Uiso 1 1 calc R
C11 C 0.0881(15) -0.1024(10) 0.2026(7) 0.035(2) Uani 1 1 d U
H11A H 0.0432 -0.1319 0.1376 0.042 Uiso 1 1 calc R
H11B H 0.0248 -0.0229 0.2193 0.042 Uiso 1 1 calc R
C8 C 0.5678(16) 0.0111(10) 0.1154(7) 0.034(2) Uani 1 1 d U
C4 C 0.8314(16) 0.3637(10) 0.1506(7) 0.034(2) Uani 1 1 d U
H4 H 0.7338 0.3978 0.1844 0.041 Uiso 1 1 calc R
C3 C 1.0018(15) 0.4466(10) 0.1306(7) 0.035(2) Uani 1 1 d U
H3 H 1.0213 0.5374 0.1530 0.042 Uiso 1 1 calc R
C13 C 0.1622(17) -0.2681(10) 0.3213(7) 0.037(2) Uani 1 1 d U
H13 H 0.3001 -0.2370 0.3235 0.045 Uiso 1 1 calc R
C1 C 1.3499(17) 0.6080(10) 0.0917(8) 0.040(3) Uani 1 1 d U
H1A H 1.2371 0.6530 0.0698 0.059 Uiso 1 1 calc R
H1B H 1.4712 0.6500 0.0683 0.059 Uiso 1 1 calc R
H1C H 1.3661 0.6152 0.1592 0.059 Uiso 1 1 calc R
C18 C 0.5494(15) 0.1884(9) 0.3011(7) 0.032(2) Uani 1 1 d U
H18 H 0.6624 0.2622 0.3055 0.039 Uiso 1 1 calc R
C14 C 0.0964(17) -0.3705(11) 0.3765(8) 0.043(3) Uani 1 1 d U
H14 H 0.1893 -0.4108 0.4145 0.051 Uiso 1 1 calc R
C20 C 0.7634(17) 0.1021(11) 0.4334(8) 0.046(3) Uani 1 1 d U
H20A H 0.8596 0.1813 0.4294 0.068 Uiso 1 1 calc R
H20B H 0.8344 0.0265 0.4483 0.068 Uiso 1 1 calc R
H20C H 0.6768 0.1190 0.4817 0.068 Uiso 1 1 calc R
C15 C -0.1062(17) -0.4122(11) 0.3747(8) 0.043(3) Uani 1 1 d U
H15 H -0.1518 -0.4805 0.4125 0.052 Uiso 1 1 calc R
C16 C -0.2392(18) -0.3569(11) 0.3200(8) 0.043(3) Uani 1 1 d U
H16 H -0.3771 -0.3871 0.3193 0.051 Uiso 1 1 calc R
C19 C 0.6412(17) 0.0711(11) 0.3439(7) 0.040(2) Uani 1 1 d U
H19A H 0.5317 0.0001 0.3521 0.048 Uiso 1 1 calc R
H19B H 0.7250 0.0344 0.2994 0.048 Uiso 1 1 calc R

loop_
_atom_site_aniso_label
_atom_site_aniso_U_11
_atom_site_aniso_U_22
_atom_site_aniso_U_33
_atom_site_aniso_U_23
_atom_site_aniso_U_13
_atom_site_aniso_U_12
S1 0.0442(17) 0.0194(13) 0.0537(18) -0.0042(12) 0.0124(13) -0.0194(11)
F1 0.056(4) 0.013(3) 0.063(4) -0.002(3) 0.018(3) -0.013(3)
F5 0.036(3) 0.018(3) 0.060(4) -0.009(3) 0.007(3) -0.017(2)
F2 0.054(4) 0.030(3) 0.052(4) -0.014(3) 0.005(3) -0.024(3)
O2 0.036(3) 0.026(3) 0.043(3) 0.003(3) 0.004(3) -0.014(3)
F4 0.060(4) 0.028(3) 0.057(4) 0.002(3) 0.018(3) -0.021(3)
F3 0.056(4) 0.024(3) 0.067(4) -0.012(3) 0.024(3) -0.018(3)
O4 0.043(3) 0.025(3) 0.053(4) -0.002(3) 0.012(3) -0.011(3)
O1 0.046(4) 0.024(3) 0.051(4) -0.004(3) 0.010(3) -0.009(3)
C2 0.033(4) 0.027(4) 0.039(4) -0.001(3) 0.007(3) -0.006(3)
N1 0.035(3) 0.019(3) 0.040(4) -0.004(3) 0.007(3) -0.008(3)
C5 0.035(4) 0.023(3) 0.039(4) 0.000(3) 0.006(3) -0.007(3)
C12 0.038(4) 0.024(4) 0.038(4) -0.005(3) 0.006(3) -0.008(3)
C17 0.040(4) 0.031(4) 0.047(4) 0.001(3) 0.007(4) -0.006(3)
C6 0.036(4) 0.025(4) 0.042(4) -0.001(3) 0.007(3) -0.006(3)
C9 0.033(4) 0.020(3) 0.038(4) -0.002(3) 0.004(3) -0.008(3)
C10 0.038(4) 0.024(4) 0.038(4) 0.001(3) 0.003(3) -0.008(3)
C7 0.037(4) 0.025(4) 0.040(4) 0.002(3) 0.008(3) -0.005(3)
C11 0.037(4) 0.027(4) 0.040(4) 0.001(3) 0.003(3) -0.005(3)
C8 0.037(4) 0.022(3) 0.040(4) -0.001(3) 0.006(3) -0.006(3)
C4 0.036(4) 0.025(4) 0.041(4) 0.000(3) 0.009(3) -0.005(3)
C3 0.035(4) 0.025(4) 0.041(4) -0.002(3) 0.008(3) -0.008(3)
C13 0.040(4) 0.029(4) 0.039(4) -0.001(3) 0.007(3) -0.008(3)
C1 0.043(4) 0.027(4) 0.045(4) -0.005(4) 0.004(4) -0.007(3)
C18 0.034(4) 0.019(3) 0.040(3) -0.001(3) 0.004(3) -0.012(3)
C14 0.047(4) 0.033(4) 0.046(4) 0.002(3) 0.004(4) -0.007(4)
C20 0.048(5) 0.038(4) 0.046(4) 0.003(4) 0.003(4) -0.011(4)
C15 0.046(4) 0.034(4) 0.046(4) 0.002(3) 0.010(4) -0.009(3)
C16 0.043(4) 0.033(4) 0.050(4) 0.000(3) 0.009(3) -0.010(3)
C19 0.041(4) 0.034(4) 0.043(4) 0.001(3) 0.004(3) -0.007(3)

loop_
_atom_type_symbol
_atom_type_description
_atom_type_scat_dispersion_real
_atom_type_scat_dispersion_imag
_atom_type_scat_source
C C 0.0033 0.0016 'International Tables Vol C Tables 4.2.6.8 and 6.1.1.4'
H H 0.0000 0.0000 'International Tables Vol C Tables 4.2.6.8 and 6.1.1.4'
O O 0.0106 0.0060 'International Tables Vol C Tables 4.2.6.8 and 6.1.1.4'
F F 0.0171 0.0103 'International Tables Vol C Tables 4.2.6.8 and 6.1.1.4'
S S 0.1246 0.1234 'International Tables Vol C Tables 4.2.6.8 and 6.1.1.4'
N N 0.0061 0.0033 'International Tables Vol C Tables 4.2.6.8 and 6.1.1.4'

loop_
_geom_angle_atom_site_label_1
_geom_angle_atom_site_label_2
_geom_angle_atom_site_label_3
_geom_angle
F3 S1 F4 87.7(4)
F3 S1 F2 87.7(4)
F4 S1 F2 89.7(4)
F3 S1 F5 87.4(4)
F4 S1 F5 90.0(3)
F2 S1 F5 175.2(4)
F3 S1 F1 87.4(4)
F4 S1 F1 175.1(4)
F2 S1 F1 90.5(4)
F5 S1 F1 89.5(3)
F3 S1 C18 177.2(4)
F4 S1 C18 94.9(4)
F2 S1 C18 91.1(4)
F5 S1 C18 93.8(4)
F1 S1 C18 90.0(4)
C10 O2 C11 112.8(8)
C2 O4 C1 115.5(8)
C3 C2 O4 127.1(9)
C3 C2 C7 120.9(9)
O4 C2 C7 111.9(9)
C8 N1 C5 131.0(9)
C8 N1 C9 96.7(7)
C5 N1 C9 132.1(8)
C6 C5 C4 120.9(9)
C6 C5 N1 121.9(9)
C4 C5 N1 117.2(9)
C13 C12 C17 120.2(10)
C13 C12 C11 123.7(10)
C17 C12 C11 116.1(10)
C12 C17 C16 118.9(11)
C12 C17 H17 120.6
C16 C17 H17 120.6
C5 C6 C7 120.9(10)
C5 C6 H6 119.6
C7 C6 H6 119.6
N1 C9 C18 112.6(9)
N1 C9 C10 85.5(7)
C18 C9 C10 120.4(8)
N1 C9 H9 111.9
C18 C9 H9 111.9
C10 C9 H9 111.9
O2 C10 C8 117.0(9)
O2 C10 C9 119.8(8)
C8 C10 C9 86.1(7)
O2 C10 H10 110.6
C8 C10 H10 110.6
C9 C10 H10 110.6
C6 C7 C2 118.2(10)
C6 C7 H7 120.9
C2 C7 H7 120.9
O2 C11 C12 108.3(8)
O2 C11 H11A 110.0
C12 C11 H11A 110.0
O2 C11 H11B 110.0
C12 C11 H11B 110.0
H11A C11 H11B 108.4
O1 C8 N1 132.6(10)
O1 C8 C10 137.0(9)
N1 C8 C10 90.3(8)
C3 C4 C5 117.8(10)
C3 C4 H4 121.1
C5 C4 H4 121.1
C2 C3 C4 121.3(10)
C2 C3 H3 119.4
C4 C3 H3 119.4
C12 C13 C14 120.3(10)
C12 C13 H13 119.8
C14 C13 H13 119.8
O4 C1 H1A 109.5
O4 C1 H1B 109.5
H1A C1 H1B 109.5
O4 C1 H1C 109.5
H1A C1 H1C 109.5
H1B C1 H1C 109.5
C9 C18 C19 115.7(8)
C9 C18 S1 110.8(7)
C19 C18 S1 115.6(7)
C9 C18 H18 104.4
C19 C18 H18 104.4
S1 C18 H18 104.4
C15 C14 C13 119.1(11)
C15 C14 H14 120.4
C13 C14 H14 120.4
C19 C20 H20A 109.5
C19 C20 H20B 109.5
H20A C20 H20B 109.5
C19 C20 H20C 109.5
H20A C20 H20C 109.5
H20B C20 H20C 109.5
C16 C15 C14 120.9(11)
C16 C15 H15 119.5
C14 C15 H15 119.5
C15 C16 C17 120.5(11)
C15 C16 H16 119.7
C17 C16 H16 119.7
C20 C19 C18 116.3(9)
C20 C19 H19A 108.2
C18 C19 H19A 108.2
C20 C19 H19B 108.2
C18 C19 H19B 108.2
H19A C19 H19B 107.4

loop_
_geom_bond_atom_site_label_1
_geom_bond_atom_site_label_2
_geom_bond_distance
S1 F3 1.584(7)
S1 F4 1.588(7)
S1 F2 1.596(7)
S1 F5 1.607(6)
S1 F1 1.609(7)
S1 C18 1.837(11)
O2 C10 1.414(12)
O2 C11 1.444(12)
O4 C2 1.381(12)
O4 C1 1.453(12)
O1 C8 1.207(12)
C2 C3 1.343(14)
C2 C7 1.422(14)
N1 C8 1.395(12)
N1 C5 1.438(12)
N1 C9 1.455(13)
C5 C6 1.359(14)
C5 C4 1.416(14)
C12 C13 1.361(15)
C12 C17 1.404(14)
C12 C11 1.522(14)
C17 C16 1.405(15)
C17 H17 0.9500
C6 C7 1.399(13)
C6 H6 0.9500
C9 C18 1.520(14)
C9 C10 1.594(13)
C9 H9 1.0000
C10 C8 1.523(15)
C10 H10 1.0000
C7 H7 0.9500
C11 H11A 0.9900
C11 H11B 0.9900
C4 C3 1.409(14)
C4 H4 0.9500
C3 H3 0.9500
C13 C14 1.404(15)
C13 H13 0.9500
C1 H1A 0.9800
C1 H1B 0.9800
C1 H1C 0.9800
C18 C19 1.548(15)
C18 H18 1.0000
C14 C15 1.389(15)
C14 H14 0.9500
C20 C19 1.482(15)
C20 H20A 0.9800
C20 H20B 0.9800
C20 H20C 0.9800
C15 C16 1.349(16)
C15 H15 0.9500
C16 H16 0.9500
C19 H19A 0.9900
C19 H19B 0.9900
